data_7211447
loop_
_publ_author_name
'Sun, Yan-Qiong'
'Ge, Su-Zhi'
'Liu, Qi'
'Zhong, Jie-Cen'
'Chen, Yi-Ping'

_publ_section_title
;
 A novel 3-D chiral bismuth--organic framework with mixed carboxylate,
 pyridine and thiolate donors exhibiting a semiconductive property
;
_journal_issue 47
_journal_name_full CrystEngComm
_journal_page_first 10188
_journal_paper_doi 10.1039/c3ce41696h
_journal_volume 15
_journal_year 2013
_chemical_formula_sum 'C14 H14 Bi N3 O4 S2'
_chemical_formula_weight 561.38
_chemical_name_systematic
; 
 ? 
;
_space_group_IT_number 19
_symmetry_cell_setting orthorhombic
_symmetry_space_group_name_Hall 'P 2ac 2ab'
_symmetry_space_group_name_H-M 'P 21 21 21'
_atom_sites_solution_hydrogens geom
_atom_sites_solution_primary direct
_atom_sites_solution_secondary difmap
_audit_creation_method SHELXL-97
_cell_angle_alpha 90.00
_cell_angle_beta 90.00
_cell_angle_gamma 90.00
_cell_formula_units_Z 4
_cell_length_a 10.0459(2)
_cell_length_b 11.4179(3)
_cell_length_c 15.4175(3)
_cell_measurement_reflns_used 8503
_cell_measurement_temperature 293(2)
_cell_measurement_theta_max 28.9270
_cell_measurement_theta_min 3.1760
_cell_volume 1768.43(7)
_computing_cell_refinement 'CrystalClear (Rigaku Corp., 2000)'
_computing_data_collection 'CrystalClear (Rigaku Corp., 2000)'
_computing_data_reduction 'CrystalClear (Rigaku Corp., 2000)'
_computing_structure_refinement 'SHELXL-97 (Sheldrick, 1997)'
_computing_structure_solution 'SHELXS-97 (Sheldrick, 1990)'
_diffrn_ambient_temperature 293(2)
_diffrn_detector_area_resol_mean 10.3503
_diffrn_measured_fraction_theta_full 0.968
_diffrn_measured_fraction_theta_max 0.968
_diffrn_measurement_device_type 'Saturn724 (2x2 bin mode)'
_diffrn_measurement_method dtprofit.ref
_diffrn_radiation_monochromator graphite
_diffrn_radiation_source 'fine-focus sealed tube'
_diffrn_radiation_type MoK\a
_diffrn_radiation_wavelength 0.71073
_diffrn_reflns_av_R_equivalents 0.0385
_diffrn_reflns_av_sigmaI/netI 0.0370
_diffrn_reflns_limit_h_max 13
_diffrn_reflns_limit_h_min -13
_diffrn_reflns_limit_k_max 14
_diffrn_reflns_limit_k_min -14
_diffrn_reflns_limit_l_max 20
_diffrn_reflns_limit_l_min -20
_diffrn_reflns_number 17949
_diffrn_reflns_theta_full 29.49
_diffrn_reflns_theta_max 29.49
_diffrn_reflns_theta_min 3.01
_exptl_absorpt_coefficient_mu 10.229
_exptl_absorpt_correction_T_max 0.441
_exptl_absorpt_correction_T_min 0.270
_exptl_absorpt_correction_type multi-scan
_exptl_crystal_colour brown
_exptl_crystal_density_diffrn 2.109
_exptl_crystal_density_method 'not measured'
_exptl_crystal_description prism
_exptl_crystal_F_000 1064
_exptl_crystal_size_max 0.17
_exptl_crystal_size_mid 0.11
_exptl_crystal_size_min 0.08
_refine_diff_density_max 0.713
_refine_diff_density_min -1.114
_refine_diff_density_rms 0.117
_refine_ls_abs_structure_details 'Flack H D (1983), Acta Cryst. A39, 876-881'
_refine_ls_abs_structure_Flack 0.00
_refine_ls_extinction_method none
_refine_ls_goodness_of_fit_ref 1.017
_refine_ls_hydrogen_treatment mixed
_refine_ls_matrix_type full
_refine_ls_number_parameters 214
_refine_ls_number_reflns 4422
_refine_ls_number_restraints 0
_refine_ls_restrained_S_all 1.017
_refine_ls_R_factor_all 0.0364
_refine_ls_R_factor_gt 0.0277
_refine_ls_shift/su_max 0.001
_refine_ls_shift/su_mean 0.000
_refine_ls_structure_factor_coef Fsqd
_refine_ls_weighting_details 'calc w=1/[\s^2^(Fo^2^)+(0.0255P)^2^+0.8253P] where P=(Fo^2^+2Fc^2^)/3'
_refine_ls_weighting_scheme calc
_refine_ls_wR_factor_gt 0.0547
_refine_ls_wR_factor_ref 0.0580
_reflns_number_gt 3918
_reflns_number_total 4422
_reflns_threshold_expression >2sigma(I)
_cod_data_source_file c3ce41696h.txt
_cod_data_source_block 2
_cod_depositor_comments
;
The following automatic conversions were performed:
'__computing_data_collection' tag replaced with
'_computing_data_collection'.

Automatic conversion script
Id: cif_correct_tags 1440 2010-10-19 06:21:57Z saulius 
;
_cod_original_sg_symbol_H-M P212121
_cod_database_code 7211447

loop_
_symmetry_equiv_pos_as_xyz
'x, y, z'
'-x+1/2, -y, z+1/2'
'-x, y+1/2, -z+1/2'
'x+1/2, -y+1/2, -z'

loop_
_atom_site_label
_atom_site_type_symbol
_atom_site_fract_x
_atom_site_fract_y
_atom_site_fract_z
_atom_site_U_iso_or_equiv
_atom_site_adp_type
_atom_site_occupancy
_atom_site_symmetry_multiplicity
_atom_site_calc_flag
_atom_site_refinement_flags
Bi Bi 0.859499(15) 0.398620(16) 0.246888(12) 0.02754(6) Uani 1 1 d .
S1 S 1.02161(12) 0.57967(12) 0.24046(15) 0.0465(4) Uani 1 1 d .
S2 S 0.73278(14) 0.49683(17) 0.11608(8) 0.0309(3) Uani 1 1 d .
O1 O 1.2801(5) 0.7207(5) 0.3043(3) 0.0615(14) Uani 1 1 d .
O2 O 1.3592(6) 0.6981(6) 0.1744(3) 0.0864(18) Uani 1 1 d .
O3 O 0.6698(5) 0.5422(5) -0.0687(2) 0.0521(14) Uani 1 1 d .
O4 O 0.7883(4) 0.4770(4) -0.1790(2) 0.0390(10) Uani 1 1 d .
N1 N 1.1340(4) 0.3722(4) 0.2583(3) 0.0425(11) Uani 1 1 d .
N2 N 0.9351(4) 0.3587(4) 0.0999(3) 0.0329(10) Uani 1 1 d .
N3 N 1.4361(8) 0.6093(8) 0.0239(4) 0.091(2) Uani 1 1 d .
H3A H 1.5185 0.5793 0.0183 0.109 Uiso 1 1 calc R
H3B H 1.4229 0.6228 0.0808 0.109 Uiso 1 1 calc R
C1 C 1.3128(5) 0.6605(5) 0.2409(5) 0.0424(14) Uani 1 1 d .
C2 C 1.2897(4) 0.5305(5) 0.2493(6) 0.0375(12) Uani 1 1 d .
C3 C 1.3947(5) 0.4509(6) 0.2545(6) 0.0548(16) Uani 1 1 d .
H3 H 1.4824 0.4764 0.2505 0.066 Uiso 1 1 calc R
C4 C 1.3661(6) 0.3319(6) 0.2657(5) 0.0571(18) Uani 1 1 d .
H4 H 1.4341 0.2774 0.2723 0.068 Uiso 1 1 calc R
C5 C 1.2364(6) 0.2978(6) 0.2668(5) 0.0566(19) Uani 1 1 d .
H5 H 1.2177 0.2186 0.2738 0.068 Uiso 1 1 calc R
C6 C 1.1608(4) 0.4863(4) 0.2509(4) 0.0337(10) Uani 1 1 d .
C7 C 0.7636(5) 0.4855(7) -0.0983(3) 0.0320(14) Uani 1 1 d .
C8 C 0.8538(5) 0.4176(5) -0.0397(3) 0.0330(12) Uani 1 1 d .
C9 C 0.9533(6) 0.3506(6) -0.0760(3) 0.0479(17) Uani 1 1 d .
H9 H 0.9619 0.3486 -0.1360 0.057 Uiso 1 1 calc R
C10 C 1.0407(7) 0.2864(8) -0.0260(4) 0.061(2) Uani 1 1 d .
H10 H 1.1064 0.2409 -0.0518 0.073 Uiso 1 1 calc R
C11 C 1.0288(6) 0.2911(7) 0.0628(4) 0.0503(17) Uani 1 1 d .
H11 H 1.0859 0.2472 0.0973 0.060 Uiso 1 1 calc R
C12 C 0.8467(6) 0.4209(5) 0.0522(3) 0.0281(12) Uani 1 1 d .
C13 C 1.3431(11) 0.5216(15) -0.0030(7) 0.147(6) Uani 1 1 d .
H13A H 1.3648 0.4960 -0.0606 0.220 Uiso 1 1 calc R
H13B H 1.2548 0.5538 -0.0026 0.220 Uiso 1 1 calc R
H13C H 1.3473 0.4563 0.0360 0.220 Uiso 1 1 calc R
C14 C 1.4337(14) 0.7213(13) -0.0204(8) 0.129(4) Uiso 1 1 d .
H14A H 1.4652 0.7114 -0.0788 0.194 Uiso 1 1 calc R
H14B H 1.4901 0.7757 0.0096 0.194 Uiso 1 1 calc R
H14C H 1.3442 0.7508 -0.0215 0.194 Uiso 1 1 calc R

loop_
_atom_site_aniso_label
_atom_site_aniso_U_11
_atom_site_aniso_U_22
_atom_site_aniso_U_33
_atom_site_aniso_U_23
_atom_site_aniso_U_13
_atom_site_aniso_U_12
Bi 0.02682(9) 0.03131(10) 0.02451(8) 0.00125(13) -0.00207(11) 0.00026(7)
S1 0.0276(6) 0.0316(8) 0.0803(11) -0.0013(11) -0.0087(9) 0.0034(5)
S2 0.0331(7) 0.0338(9) 0.0257(6) -0.0010(6) -0.0014(5) 0.0072(7)
O1 0.074(3) 0.042(3) 0.069(3) -0.017(3) -0.016(3) 0.008(3)
O2 0.111(5) 0.076(4) 0.072(3) 0.000(3) 0.025(3) -0.039(4)
O3 0.056(3) 0.070(4) 0.031(2) 0.006(2) 0.0000(19) 0.027(3)
O4 0.040(2) 0.054(3) 0.0236(17) 0.0025(18) 0.0010(16) 0.007(2)
N1 0.031(2) 0.039(3) 0.058(3) -0.004(3) -0.010(3) 0.0012(18)
N2 0.032(2) 0.036(3) 0.031(2) 0.0046(19) 0.0019(19) 0.010(2)
N3 0.101(6) 0.110(7) 0.062(4) 0.015(5) 0.016(4) 0.044(6)
C1 0.034(2) 0.043(3) 0.050(4) -0.010(4) -0.013(4) -0.002(2)
C2 0.029(2) 0.039(3) 0.044(3) -0.018(4) 0.000(4) 0.004(2)
C3 0.027(2) 0.074(5) 0.063(4) -0.014(5) -0.005(4) 0.000(3)
C4 0.053(3) 0.044(4) 0.074(5) -0.011(4) -0.014(4) 0.019(3)
C5 0.048(3) 0.031(3) 0.090(6) 0.004(4) -0.023(4) 0.009(3)
C6 0.029(2) 0.027(2) 0.045(3) -0.011(3) -0.003(4) 0.0044(18)
C7 0.025(3) 0.037(4) 0.035(3) -0.001(3) 0.002(2) 0.000(3)
C8 0.035(3) 0.039(4) 0.026(2) 0.002(2) -0.001(2) 0.004(3)
C9 0.058(4) 0.064(5) 0.022(3) 0.000(3) 0.007(3) 0.019(3)
C10 0.061(4) 0.081(6) 0.041(3) -0.011(4) 0.004(3) 0.040(4)
C11 0.051(4) 0.062(5) 0.038(3) 0.011(3) -0.002(3) 0.028(4)
C12 0.029(3) 0.027(3) 0.029(2) 0.002(2) -0.002(2) 0.000(3)
C13 0.109(9) 0.221(18) 0.111(9) -0.055(10) -0.004(7) -0.049(10)

loop_
_atom_type_symbol
_atom_type_description
_atom_type_scat_dispersion_real
_atom_type_scat_dispersion_imag
_atom_type_scat_source
C C 0.0033 0.0016 'International Tables Vol C Tables 4.2.6.8 and 6.1.1.4'
H H 0.0000 0.0000 'International Tables Vol C Tables 4.2.6.8 and 6.1.1.4'
N N 0.0061 0.0033 'International Tables Vol C Tables 4.2.6.8 and 6.1.1.4'
O O 0.0106 0.0060 'International Tables Vol C Tables 4.2.6.8 and 6.1.1.4'
S S 0.1246 0.1234 'International Tables Vol C Tables 4.2.6.8 and 6.1.1.4'
Bi Bi -4.1077 10.2566 'International Tables Vol C Tables 4.2.6.8 and 6.1.1.4'

loop_
_geom_angle_atom_site_label_1
_geom_angle_atom_site_label_2
_geom_angle_atom_site_label_3
_geom_angle
_geom_angle_site_symmetry_1
_geom_angle_site_symmetry_3
O4 Bi N2 139.73(13) 2_665 .
O4 Bi O1 106.23(17) 2_665 3_745
N2 Bi O1 74.85(16) . 3_745
O4 Bi S1 86.26(11) 2_665 .
N2 Bi S1 85.36(13) . .
O1 Bi S1 159.81(12) 3_745 .
O4 Bi S2 79.03(9) 2_665 .
N2 Bi S2 61.17(10) . .
O1 Bi S2 80.74(11) 3_745 .
S1 Bi S2 86.33(6) . .
O4 Bi N1 131.41(13) 2_665 .
N2 Bi N1 74.28(14) . .
O1 Bi N1 118.10(15) 3_745 .
S1 Bi N1 58.28(10) . .
S2 Bi N1 125.03(11) . .
C6 S1 Bi 90.72(17) . .
C12 S2 Bi 84.49(17) . .
C1 O1 Bi 109.8(4) . 3_755
C7 O4 Bi 107.8(4) . 2_664
C6 N1 C5 118.2(4) . .
C6 N1 Bi 95.1(3) . .
C5 N1 Bi 146.7(4) . .
C11 N2 C12 121.8(4) . .
C11 N2 Bi 136.3(4) . .
C12 N2 Bi 101.7(3) . .
C13 N3 C14 118.0(10) . .
C13 N3 H3A 107.8 . .
C14 N3 H3A 107.8 . .
C13 N3 H3B 107.8 . .
C14 N3 H3B 107.8 . .
H3A N3 H3B 107.2 . .
O2 C1 O1 125.1(7) . .
O2 C1 C2 118.9(7) . .
O1 C1 C2 116.0(8) . .
C6 C2 C3 117.8(5) . .
C6 C2 C1 120.2(4) . .
C3 C2 C1 122.0(4) . .
C2 C3 C4 118.9(5) . .
C2 C3 H3 120.5 . .
C4 C3 H3 120.5 . .
C5 C4 C3 118.5(6) . .
C5 C4 H4 120.8 . .
C3 C4 H4 120.8 . .
N1 C5 C4 123.5(6) . .
N1 C5 H5 118.2 . .
C4 C5 H5 118.2 . .
N1 C6 C2 122.9(4) . .
N1 C6 S1 115.9(3) . .
C2 C6 S1 121.1(4) . .
O3 C7 O4 123.5(5) . .
O3 C7 C8 120.8(5) . .
O4 C7 C8 115.6(5) . .
C9 C8 C12 117.2(5) . .
C9 C8 C7 118.9(4) . .
C12 C8 C7 123.9(5) . .
C8 C9 C10 122.0(5) . .
C8 C9 H9 119.0 . .
C10 C9 H9 119.0 . .
C11 C10 C9 118.7(6) . .
C11 C10 H10 120.6 . .
C9 C10 H10 120.6 . .
N2 C11 C10 120.5(5) . .
N2 C11 H11 119.8 . .
C10 C11 H11 119.8 . .
N2 C12 C8 119.7(5) . .
N2 C12 S2 112.6(3) . .
C8 C12 S2 127.7(4) . .
N3 C13 H13A 109.5 . .
N3 C13 H13B 109.5 . .
H13A C13 H13B 109.5 . .
N3 C13 H13C 109.5 . .
H13A C13 H13C 109.5 . .
H13B C13 H13C 109.5 . .
N3 C14 H14A 109.5 . .
N3 C14 H14B 109.5 . .
H14A C14 H14B 109.5 . .
N3 C14 H14C 109.5 . .
H14A C14 H14C 109.5 . .
H14B C14 H14C 109.5 . .

loop_
_geom_bond_atom_site_label_1
_geom_bond_atom_site_label_2
_geom_bond_distance
_geom_bond_site_symmetry_2
Bi O4 2.351(4) 2_665
Bi N2 2.432(4) .
Bi O1 2.591(5) 3_745
Bi S1 2.6335(14) .
Bi S2 2.6355(14) .
Bi N1 2.780(4) .
S1 C6 1.765(4) .
S2 C12 1.741(6) .
O1 C1 1.238(8) .
O1 Bi 2.591(5) 3_755
O2 C1 1.206(8) .
O3 C7 1.231(7) .
O4 C7 1.272(6) .
O4 Bi 2.351(4) 2_664
N1 C6 1.336(7) .
N1 C5 1.340(7) .
N2 C11 1.345(7) .
N2 C12 1.355(7) .
N3 C13 1.431(13) .
N3 C14 1.450(14) .
N3 H3A 0.9000 .
N3 H3B 0.9000 .
C1 C2 1.508(8) .
C2 C6 1.390(6) .
C2 C3 1.396(7) .
C3 C4 1.399(10) .
C3 H3 0.9300 .
C4 C5 1.360(8) .
C4 H4 0.9300 .
C5 H5 0.9300 .
C7 C8 1.496(7) .
C8 C9 1.377(8) .
C8 C12 1.419(6) .
C9 C10 1.379(9) .
C9 H9 0.9300 .
C10 C11 1.374(8) .
C10 H10 0.9300 .
C11 H11 0.9300 .
C13 H13A 0.9600 .
C13 H13B 0.9600 .
C13 H13C 0.9600 .
C14 H14A 0.9600 .
C14 H14B 0.9600 .
C14 H14C 0.9600 .

loop_
_geom_hbond_atom_site_label_D
_geom_hbond_atom_site_label_H
_geom_hbond_atom_site_label_A
_geom_hbond_distance_DH
_geom_hbond_distance_HA
_geom_hbond_distance_DA
_geom_hbond_angle_DHA
_geom_hbond_site_symmetry_A
N3 H3B O2 0.90 1.80 2.647(9) 156.4 .
N3 H3A O3 0.90 2.07 2.852(8) 144.6 1_655
